data_4502736
loop_
_publ_author_name
'Delgado, Fernando S.'
'Jim\'enez, Claudio A.'
'Lorenzo-Luis, Pablo'
'Pas\'an, Jorge'
'Fabelo, Oscar'
'Ca\~nadillas-Delgado, Laura'
'Lloret, Frances'
'Julve, Miguel'
'Ruiz-P\'erez, Catalina'

_publ_section_title
;
 Novel Malonate-Containing Coordination Compounds with Ligands Having N-
 and NO-Donors: Synthesis, Structures, and Magnetic Properties
;
_journal_issue 2
_journal_name_full 'Crystal Growth &amp; Design'
_journal_page_first 599
_journal_paper_doi 10.1021/cg200675u
_journal_volume 12
_journal_year 2012
_chemical_formula_sum 'C10 H29 Cu2 N3 O14'
_chemical_formula_weight 542.44
_space_group_IT_number 11
_symmetry_cell_setting monoclinic
_symmetry_Int_Tables_number 11
_symmetry_space_group_name_Hall '-P 2yb'
_symmetry_space_group_name_H-M 'P 1 21/m 1'
_atom_sites_solution_hydrogens geom
_atom_sites_solution_primary direct
_atom_sites_solution_secondary difmap
_audit_creation_method SHELXL-97
_cell_angle_alpha 90.00
_cell_angle_beta 96.224(10)
_cell_angle_gamma 90.00
_cell_formula_units_Z 2
_cell_length_a 7.2175(10)
_cell_length_b 17.536(2)
_cell_length_c 7.9630(10)
_cell_measurement_temperature 293(2)
_cell_volume 1001.9(2)
_computing_cell_refinement 'Dirax/lsq (Duisenberg & Schreurs, 1989-2000)'
_computing_data_collection 'Collect (Nonius BV, 1997-2000)'
_computing_data_reduction 'EvalCCD (Duisenberg & Schreurs 1990-2000)'
_computing_publication_material 'WinGX publication routines (Farrugia, 1999)'
_computing_structure_refinement 'SHELXL-97 (Sheldrick, 1997)'
_computing_structure_solution 'SHELXS-97 (Sheldrick, 1997)'
_diffrn_ambient_temperature 293(2)
_diffrn_detector 'CCD plate'
_diffrn_detector_area_resol_mean 9
_diffrn_measured_fraction_theta_full 0.970
_diffrn_measured_fraction_theta_max 0.970
_diffrn_measurement_device '95mm CCD camera on \k-goniostat'
_diffrn_measurement_device_type KappaCCD
_diffrn_measurement_method 'CCD rotation images, thick slices'
_diffrn_radiation_monochromator graphite
_diffrn_radiation_source 'fine-focus sealed tube'
_diffrn_radiation_type MoK\a
_diffrn_radiation_wavelength 0.71073
_diffrn_reflns_av_R_equivalents 0.0310
_diffrn_reflns_av_sigmaI/netI 0.0474
_diffrn_reflns_limit_h_max 6
_diffrn_reflns_limit_h_min -10
_diffrn_reflns_limit_k_max 24
_diffrn_reflns_limit_k_min -22
_diffrn_reflns_limit_l_max 10
_diffrn_reflns_limit_l_min -11
_diffrn_reflns_number 6152
_diffrn_reflns_theta_full 30.13
_diffrn_reflns_theta_max 30.13
_diffrn_reflns_theta_min 6.42
_exptl_absorpt_coefficient_mu 2.197
_exptl_absorpt_correction_T_max 0.541
_exptl_absorpt_correction_T_min 0.468
_exptl_absorpt_correction_type sphere
_exptl_crystal_colour violet
_exptl_crystal_density_diffrn 1.798
_exptl_crystal_density_method 'not measured'
_exptl_crystal_description prism
_exptl_crystal_F_000 560
_exptl_crystal_size_max 0.35
_exptl_crystal_size_mid 0.32
_exptl_crystal_size_min 0.28
_refine_diff_density_max 1.071
_refine_diff_density_min -0.973
_refine_diff_density_rms 0.102
_refine_ls_extinction_method none
_refine_ls_goodness_of_fit_ref 1.077
_refine_ls_hydrogen_treatment constr
_refine_ls_matrix_type full
_refine_ls_number_parameters 145
_refine_ls_number_reflns 2953
_refine_ls_number_restraints 0
_refine_ls_restrained_S_all 1.077
_refine_ls_R_factor_all 0.0758
_refine_ls_R_factor_gt 0.0515
_refine_ls_shift/su_max 0.000
_refine_ls_shift/su_mean 0.000
_refine_ls_structure_factor_coef Fsqd
_refine_ls_weighting_details 'calc w=1/[\s^2^(Fo^2^)+(0.0390P)^2^+2.5157P] where P=(Fo^2^+2Fc^2^)/3'
_refine_ls_weighting_scheme calc
_refine_ls_wR_factor_gt 0.1167
_refine_ls_wR_factor_ref 0.1250
_reflns_number_gt 2219
_reflns_number_total 2953
_reflns_threshold_expression >2sigma(I)
_cod_data_source_file cg200675u_si_005.cif
_cod_data_source_block compound4
_cod_original_sg_symbol_H-M 'P 21/m'
_cod_database_code 4502736

loop_
_symmetry_equiv_pos_as_xyz
'x, y, z'
'-x, y+1/2, -z'
'-x, -y, -z'
'x, -y-1/2, z'

loop_
_atom_site_label
_atom_site_type_symbol
_atom_site_fract_x
_atom_site_fract_y
_atom_site_fract_z
_atom_site_U_iso_or_equiv
_atom_site_adp_type
_atom_site_occupancy
_atom_site_symmetry_multiplicity
_atom_site_calc_flag
_atom_site_refinement_flags
Cu1 Cu 0.0000 0.5000 0.0000 0.02841(17) Uani 1 2 d S
Cu2 Cu 0.16557(8) 0.2500 0.10403(8) 0.02718(17) Uani 1 2 d S
N21 N -0.0279(6) 0.2500 0.2627(6) 0.0356(10) Uani 1 2 d S
H21 H -0.0143 0.2084 0.3292 0.043 Uiso 0.50 1 calc PR
H22 H -0.0143 0.2916 0.3292 0.043 Uiso 0.50 1 calc PR
N22 N -0.0467(7) 0.2500 -0.0750(7) 0.098(3) Uani 1 2 d S
H27 H -0.0467 0.1981 -0.0750 0.118 Uiso 0.50 1 calc PR
N23 N 0.3149(6) 0.2500 -0.0945(7) 0.0455(13) Uani 1 2 d S
H32 H 0.3886 0.2915 -0.0898 0.055 Uiso 0.50 1 calc PR
H33 H 0.3886 0.2085 -0.0898 0.055 Uiso 0.50 1 calc PR
O1 O 0.1234(3) 0.40778(14) 0.0865(3) 0.0316(6) Uani 1 1 d .
O2 O 0.2226(4) 0.56091(15) 0.0588(4) 0.0396(7) Uani 1 1 d .
O1W O 0.1318(4) 0.47219(18) -0.2750(4) 0.0427(7) Uani 1 1 d .
O3 O 0.3332(4) 0.33821(14) 0.2350(3) 0.0337(6) Uani 1 1 d .
O2W O 0.5778(5) 0.3316(2) 0.5312(4) 0.0534(8) Uani 1 1 d .
O4 O 0.5139(4) 0.58112(18) 0.1560(5) 0.0598(10) Uani 1 1 d .
O3W O 0.0842(4) 0.60475(19) -0.4690(4) 0.0495(8) Uani 1 1 d .
C1 C 0.2698(5) 0.4019(2) 0.1861(4) 0.0276(7) Uani 1 1 d .
C2 C 0.3726(6) 0.4719(2) 0.2566(5) 0.0413(10) Uani 1 1 d .
H3A H 0.3216 0.4858 0.3601 0.050 Uiso 1 1 calc R
H3B H 0.5017 0.4577 0.2872 0.050 Uiso 1 1 calc R
C3 C 0.3707(5) 0.54214(19) 0.1476(5) 0.0303(7) Uani 1 1 d .
C21 C -0.2098(11) 0.2500 0.1709(11) 0.136(6) Uani 1 2 d S
H23 H -0.2763 0.2946 0.2046 0.163 Uiso 0.50 1 calc PR
H24 H -0.2763 0.2054 0.2046 0.163 Uiso 0.50 1 calc PR
C22 C -0.2169(7) 0.2500 -0.0097(8) 0.0391(13) Uani 1 2 d S
H25 H -0.2863 0.2054 -0.0525 0.047 Uiso 0.50 1 calc PR
H26 H -0.2863 0.2946 -0.0525 0.047 Uiso 0.50 1 calc PR
C23 C -0.0008(9) 0.2500 -0.2293(8) 0.073(3) Uani 1 2 d S
H28 H -0.0575 0.2945 -0.2863 0.088 Uiso 0.50 1 calc PR
H29 H -0.0575 0.2055 -0.2863 0.088 Uiso 0.50 1 calc PR
C24 C 0.1925(8) 0.2500 -0.2548(7) 0.0447(14) Uani 1 2 d S
H30 H 0.2191 0.2947 -0.3198 0.054 Uiso 0.50 1 calc PR
H31 H 0.2191 0.2053 -0.3198 0.054 Uiso 0.50 1 calc PR

loop_
_atom_site_aniso_label
_atom_site_aniso_U_11
_atom_site_aniso_U_22
_atom_site_aniso_U_33
_atom_site_aniso_U_23
_atom_site_aniso_U_13
_atom_site_aniso_U_12
Cu1 0.0221(3) 0.0209(3) 0.0396(4) 0.0027(2) -0.0084(2) -0.0005(2)
Cu2 0.0158(3) 0.0358(3) 0.0288(3) 0.000 -0.0024(2) 0.000
N21 0.036(2) 0.035(2) 0.037(2) 0.000 0.0097(19) 0.000
N22 0.020(3) 0.242(11) 0.031(3) 0.000 0.000(2) 0.000
N23 0.019(2) 0.071(4) 0.047(3) 0.000 0.0052(19) 0.000
O1 0.0259(12) 0.0233(12) 0.0422(14) 0.0020(10) -0.0119(10) 0.0011(9)
O2 0.0290(13) 0.0255(13) 0.0598(17) 0.0091(12) -0.0157(12) -0.0075(10)
O1W 0.0350(14) 0.0469(16) 0.0445(16) 0.0020(13) -0.0029(12) 0.0007(13)
O3 0.0325(13) 0.0240(12) 0.0414(14) 0.0040(10) -0.0109(11) 0.0023(10)
O2W 0.0480(18) 0.062(2) 0.0472(18) -0.0001(15) -0.0080(14) -0.0016(15)
O4 0.0305(15) 0.0408(17) 0.102(3) 0.0155(17) -0.0218(16) -0.0135(13)
O3W 0.0519(19) 0.0468(17) 0.0488(18) -0.0023(14) 0.0002(14) -0.0042(14)
C1 0.0249(16) 0.0278(16) 0.0288(16) 0.0018(13) -0.0023(13) -0.0001(13)
C2 0.042(2) 0.0307(18) 0.045(2) 0.0033(17) -0.0206(17) -0.0048(16)
C3 0.0281(17) 0.0220(16) 0.0389(19) -0.0052(14) -0.0054(14) -0.0005(13)
C21 0.025(4) 0.34(2) 0.048(5) 0.000 0.013(3) 0.000
C22 0.014(2) 0.042(3) 0.061(4) 0.000 0.003(2) 0.000
C23 0.032(3) 0.152(9) 0.033(3) 0.000 -0.008(3) 0.000
C24 0.038(3) 0.064(4) 0.032(3) 0.000 0.006(2) 0.000

loop_
_atom_type_symbol
_atom_type_description
_atom_type_scat_dispersion_real
_atom_type_scat_dispersion_imag
_atom_type_scat_source
C C 0.0033 0.0016 'International Tables Vol C Tables 4.2.6.8 and 6.1.1.4'
H H 0.0000 0.0000 'International Tables Vol C Tables 4.2.6.8 and 6.1.1.4'
Cu Cu 0.3201 1.2651 'International Tables Vol C Tables 4.2.6.8 and 6.1.1.4'
N N 0.0061 0.0033 'International Tables Vol C Tables 4.2.6.8 and 6.1.1.4'
O O 0.0106 0.0060 'International Tables Vol C Tables 4.2.6.8 and 6.1.1.4'

loop_
_geom_angle_atom_site_label_1
_geom_angle_atom_site_label_2
_geom_angle_atom_site_label_3
_geom_angle
_geom_angle_site_symmetry_1
_geom_angle_site_symmetry_3
O1 Cu1 O1 180.0 3_565 .
O1 Cu1 O2 87.89(10) 3_565 .
O1 Cu1 O2 92.11(10) . .
O1 Cu1 O2 92.11(10) 3_565 3_565
O1 Cu1 O2 87.89(10) . 3_565
O2 Cu1 O2 180.0 . 3_565
N22 Cu2 N21 85.1(2) . .
N22 Cu2 N23 82.7(2) . .
N21 Cu2 N23 167.8(2) . .
N22 Cu2 O3 134.25(6) . .
N21 Cu2 O3 95.10(13) . .
N23 Cu2 O3 93.41(12) . .
N22 Cu2 O3 134.25(6) . 4_565
N21 Cu2 O3 95.10(13) . 4_565
N23 Cu2 O3 93.41(12) . 4_565
O3 Cu2 O3 91.41(13) . 4_565
C21 N21 Cu2 110.2(4) . .
C23 N22 C22 132.7(6) . .
C23 N22 Cu2 115.0(4) . .
C22 N22 Cu2 112.3(4) . .
C24 N23 Cu2 111.1(3) . .
C1 O1 Cu1 128.1(2) . .
C3 O2 Cu1 128.4(2) . .
C1 O3 Cu2 108.8(2) . .
O3 C1 O1 121.6(3) . .
O3 C1 C2 117.4(3) . .
O1 C1 C2 121.0(3) . .
C3 C2 C1 118.5(3) . .
O4 C3 O2 122.7(3) . .
O4 C3 C2 117.8(3) . .
O2 C3 C2 119.4(3) . .
N21 C21 C22 116.3(6) . .
N22 C22 C21 116.1(5) . .
N22 C23 C24 118.9(6) . .
C23 C24 N23 112.3(5) . .

loop_
_geom_bond_atom_site_label_1
_geom_bond_atom_site_label_2
_geom_bond_distance
_geom_bond_site_symmetry_2
Cu1 O1 1.937(2) 3_565
Cu1 O1 1.937(2) .
Cu1 O2 1.944(2) .
Cu1 O2 1.944(2) 3_565
Cu2 N22 1.976(5) .
Cu2 N21 1.982(5) .
Cu2 N23 2.008(5) .
Cu2 O3 2.161(2) .
Cu2 O3 2.161(2) 4_565
N21 C21 1.432(9) .
N22 C23 1.307(9) .
N22 C22 1.385(8) .
N23 C24 1.471(8) .
O1 C1 1.254(4) .
O2 C3 1.260(4) .
O3 C1 1.253(4) .
O4 C3 1.235(4) .
C1 C2 1.510(5) .
C2 C3 1.506(5) .
C21 C22 1.434(11) .
C23 C24 1.431(9) .
